data_1515971
loop_
_publ_author_name
'Lloyd, Gareth O.'
'Steed, Jonathan W.'

_publ_section_title
;
 Anion tuning of the rheology, morphology and gelation of a low molecular
 weight salt hydrogelator
;
_journal_issue 1
_journal_name_full 'Soft Matter'
_journal_page_first 75
_journal_paper_doi 10.1039/c0sm00594k
_journal_volume 7
_journal_year 2011
_chemical_formula_sum 'C22 H23 B F4 N10 O6'
_chemical_formula_weight 610.31
_chemical_name_systematic
;
(3.10H+)(BF4).3.10
;
_space_group_IT_number 2
_symmetry_cell_setting triclinic
_symmetry_space_group_name_Hall '-P 1'
_symmetry_space_group_name_H-M 'P -1'
_atom_sites_solution_hydrogens geom
_atom_sites_solution_primary direct
_atom_sites_solution_secondary difmap
_audit_creation_method SHELXL-97
_cell_angle_alpha 100.6610(10)
_cell_angle_beta 94.926(2)
_cell_angle_gamma 96.370(2)
_cell_formula_units_Z 2
_cell_length_a 7.5596(4)
_cell_length_b 12.6366(6)
_cell_length_c 13.7797(6)
_cell_measurement_temperature 120(2)
_cell_volume 1277.98(11)
_computing_cell_refinement SAINT
_computing_data_collection 'Bruker software'
_computing_data_reduction SAINT
_computing_molecular_graphics X-Seed
_computing_structure_refinement 'SHELXL-97 (Sheldrick, 1997)'
_computing_structure_solution 'SHELXS-97 (Sheldrick, 1990)'
_diffrn_ambient_temperature 120(2)
_diffrn_measured_fraction_theta_full 0.998
_diffrn_measured_fraction_theta_max 0.998
_diffrn_measurement_device_type SMART1000
_diffrn_radiation_monochromator graphite
_diffrn_radiation_source 'fine-focus sealed tube'
_diffrn_radiation_type MoK\a
_diffrn_radiation_wavelength 0.71073
_diffrn_reflns_av_R_equivalents 0.0494
_diffrn_reflns_av_sigmaI/netI 0.0621
_diffrn_reflns_limit_h_max 9
_diffrn_reflns_limit_h_min -9
_diffrn_reflns_limit_k_max 16
_diffrn_reflns_limit_k_min -16
_diffrn_reflns_limit_l_max 18
_diffrn_reflns_limit_l_min -18
_diffrn_reflns_number 17616
_diffrn_reflns_theta_full 28.00
_diffrn_reflns_theta_max 28.00
_diffrn_reflns_theta_min 2.01
_exptl_absorpt_coefficient_mu 0.136
_exptl_absorpt_correction_T_max 0.9919
_exptl_absorpt_correction_T_min 0.9785
_exptl_absorpt_correction_type empirical
_exptl_crystal_density_diffrn 1.586
_exptl_crystal_density_method 'not measured'
_exptl_crystal_F_000 628
_exptl_crystal_size_max 0.16
_exptl_crystal_size_mid 0.09
_exptl_crystal_size_min 0.06
_refine_diff_density_max 0.595
_refine_diff_density_min -0.594
_refine_diff_density_rms 0.075
_refine_ls_extinction_method none
_refine_ls_goodness_of_fit_ref 1.011
_refine_ls_hydrogen_treatment constr
_refine_ls_matrix_type full
_refine_ls_number_parameters 390
_refine_ls_number_reflns 6149
_refine_ls_number_restraints 0
_refine_ls_restrained_S_all 1.011
_refine_ls_R_factor_all 0.1031
_refine_ls_R_factor_gt 0.0587
_refine_ls_shift/su_max 0.000
_refine_ls_shift/su_mean 0.000
_refine_ls_structure_factor_coef Fsqd
_refine_ls_weighting_details 'calc w=1/[\s^2^(Fo^2^)+(0.0884P)^2^+0.6845P] where P=(Fo^2^+2Fc^2^)/3'
_refine_ls_weighting_scheme calc
_refine_ls_wR_factor_gt 0.1474
_refine_ls_wR_factor_ref 0.1747
_reflns_number_gt 3877
_reflns_number_total 6149
_reflns_threshold_expression >2sigma(I)
_cod_data_source_file c0sm00594k.txt
_cod_data_source_block BF4cocrystal
_cod_original_sg_symbol_H-M P-1
_cod_database_code 1515971

loop_
_symmetry_equiv_pos_as_xyz
'x, y, z'
'-x, -y, -z'

loop_
_atom_site_label
_atom_site_type_symbol
_atom_site_fract_x
_atom_site_fract_y
_atom_site_fract_z
_atom_site_U_iso_or_equiv
_atom_site_adp_type
_atom_site_occupancy
_atom_site_symmetry_multiplicity
_atom_site_calc_flag
_atom_site_refinement_flags
F1 F 0.3214(3) 0.05318(14) 0.90883(14) 0.0436(5) Uani 1 1 d .
O1 O 0.4426(2) 0.39367(14) 0.75807(13) 0.0224(4) Uani 1 1 d .
N1 N 0.7267(3) 0.44282(17) 1.02708(15) 0.0200(5) Uani 1 1 d .
H1N H 0.7899 0.5065 1.0510 0.024 Uiso 0.50 1 calc PR
C1 C 0.8112(4) 0.3668(2) 1.17317(18) 0.0224(5) Uani 1 1 d .
H1A H 0.9404 0.3795 1.1691 0.034 Uiso 1 1 calc R
H1B H 0.7823 0.2992 1.1970 0.034 Uiso 1 1 calc R
H1C H 0.7755 0.4274 1.2193 0.034 Uiso 1 1 calc R
B1 B 0.1790(5) -0.0102(2) 0.8472(2) 0.0297(7) Uani 1 1 d .
F2 F 0.1571(3) 0.03332(15) 0.76165(13) 0.0441(5) Uani 1 1 d .
O2 O 0.2244(3) 0.52015(16) 0.49347(15) 0.0397(6) Uani 1 1 d .
N2 N 0.6262(3) 0.41364(16) 0.93753(15) 0.0191(4) Uani 1 1 d .
H2N H 0.6133 0.4554 0.8936 0.023 Uiso 1 1 calc R
C2 C 0.7131(3) 0.3580(2) 1.07267(18) 0.0183(5) Uani 1 1 d .
F3 F 0.2076(3) -0.11659(13) 0.82240(16) 0.0476(5) Uani 1 1 d .
O3 O 0.0570(3) 0.44167(17) 0.35990(14) 0.0371(5) Uani 1 1 d .
N3 N 0.4390(3) 0.25629(17) 0.84506(15) 0.0196(5) Uani 1 1 d .
H3N H 0.3930 0.1892 0.8450 0.024 Uiso 1 1 calc R
C3 C 0.6032(3) 0.2726(2) 1.01168(18) 0.0192(5) Uani 1 1 d .
H3 H 0.5708 0.2023 1.0249 0.023 Uiso 1 1 calc R
F4 F 0.0227(2) -0.00317(13) 0.89483(13) 0.0392(5) Uani 1 1 d .
O4 O -0.2167(3) -0.37838(14) 0.94439(13) 0.0252(4) Uani 1 1 d .
N4 N 0.2953(3) 0.22364(17) 0.68903(15) 0.0230(5) Uani 1 1 d .
H4N H 0.2714 0.1586 0.7027 0.028 Uiso 1 1 calc R
C4 C 0.5498(3) 0.31081(19) 0.92712(18) 0.0178(5) Uani 1 1 d .
O5 O -0.4687(3) 0.02224(16) 0.69842(17) 0.0396(5) Uani 1 1 d .
N5 N 0.1408(3) 0.43970(19) 0.43937(16) 0.0268(5) Uani 1 1 d .
C5 C 0.3943(3) 0.2993(2) 0.76217(18) 0.0193(5) Uani 1 1 d .
O6 O -0.6424(3) -0.08423(18) 0.57873(16) 0.0430(6) Uani 1 1 d .
N6 N 0.0484(3) -0.37823(18) 1.22540(16) 0.0250(5) Uani 1 1 d .
H6N H 0.0405 -0.4365 1.2520 0.030 Uiso 0.50 1 calc PR
C6 C 0.2261(3) 0.2360(2) 0.59411(18) 0.0214(5) Uani 1 1 d .
N7 N -0.0380(3) -0.37422(18) 1.13511(16) 0.0237(5) Uani 1 1 d .
H7N H -0.1094 -0.4261 1.0940 0.028 Uiso 1 1 calc R
C7 C 0.2212(3) 0.3355(2) 0.56611(18) 0.0215(5) Uani 1 1 d .
H7 H 0.2700 0.4015 0.6099 0.026 Uiso 1 1 calc R
N8 N -0.0449(3) -0.23116(18) 1.04257(16) 0.0223(5) Uani 1 1 d .
H8N H -0.0031 -0.1629 1.0443 0.027 Uiso 1 1 calc R
C8 C 0.1414(4) 0.3348(2) 0.47076(19) 0.0218(5) Uani 1 1 d .
N9 N -0.1911(3) -0.21317(18) 0.89746(16) 0.0240(5) Uani 1 1 d .
H9N H -0.1335 -0.1469 0.9141 0.029 Uiso 1 1 calc R
C9 C 0.0673(4) 0.2423(2) 0.4044(2) 0.0250(6) Uani 1 1 d .
H9 H 0.0105 0.2459 0.3411 0.030 Uiso 1 1 calc R
N10 N -0.5323(3) -0.06855(19) 0.65235(18) 0.0297(5) Uani 1 1 d .
C10 C 0.0786(4) 0.1435(2) 0.4333(2) 0.0277(6) Uani 1 1 d .
H10 H 0.0316 0.0778 0.3886 0.033 Uiso 1 1 calc R
C11 C 0.1579(4) 0.1402(2) 0.5270(2) 0.0271(6) Uani 1 1 d .
H11 H 0.1661 0.0721 0.5458 0.033 Uiso 1 1 calc R
C12 C 0.2490(4) -0.2669(2) 1.3697(2) 0.0280(6) Uani 1 1 d .
H12C H 0.1660 -0.2583 1.4206 0.042 Uiso 1 1 calc R
H12A H 0.3364 -0.2015 1.3798 0.042 Uiso 1 1 calc R
H12B H 0.3116 -0.3299 1.3746 0.042 Uiso 1 1 calc R
C13 C 0.1469(4) -0.2837(2) 1.26926(19) 0.0233(6) Uani 1 1 d .
C14 C 0.1270(4) -0.2131(2) 1.20535(19) 0.0226(5) Uani 1 1 d .
H14 H 0.1800 -0.1398 1.2142 0.027 Uiso 1 1 calc R
C15 C 0.0113(3) -0.2734(2) 1.12435(19) 0.0213(5) Uani 1 1 d .
C16 C -0.1557(3) -0.2810(2) 0.96037(18) 0.0207(5) Uani 1 1 d .
C17 C -0.3088(3) -0.2354(2) 0.80856(18) 0.0195(5) Uani 1 1 d .
C18 C -0.3637(4) -0.1464(2) 0.77462(19) 0.0231(6) Uani 1 1 d .
H18 H -0.3246 -0.0748 0.8107 0.028 Uiso 1 1 calc R
C19 C -0.4760(4) -0.1638(2) 0.6876(2) 0.0247(6) Uani 1 1 d .
C20 C -0.5387(4) -0.2671(2) 0.63323(19) 0.0248(6) Uani 1 1 d .
H20 H -0.6175 -0.2773 0.5738 0.030 Uiso 1 1 calc R
C21 C -0.4825(4) -0.3535(2) 0.6686(2) 0.0271(6) Uani 1 1 d .
H21 H -0.5225 -0.4250 0.6324 0.033 Uiso 1 1 calc R
C22 C -0.3694(4) -0.3398(2) 0.75531(19) 0.0254(6) Uani 1 1 d .
H22 H -0.3331 -0.4011 0.7785 0.031 Uiso 1 1 calc R

loop_
_atom_site_aniso_label
_atom_site_aniso_U_11
_atom_site_aniso_U_22
_atom_site_aniso_U_33
_atom_site_aniso_U_23
_atom_site_aniso_U_13
_atom_site_aniso_U_12
F1 0.0428(11) 0.0335(10) 0.0478(11) 0.0057(8) -0.0110(9) -0.0081(8)
O1 0.0264(10) 0.0187(9) 0.0220(9) 0.0082(7) -0.0022(7) -0.0002(7)
N1 0.0235(11) 0.0177(10) 0.0174(10) 0.0041(8) -0.0035(8) -0.0003(8)
C1 0.0255(14) 0.0213(13) 0.0181(12) 0.0021(10) -0.0037(10) 0.0010(10)
B1 0.0377(19) 0.0179(14) 0.0307(17) 0.0012(13) 0.0024(14) -0.0016(13)
F2 0.0559(12) 0.0388(10) 0.0378(10) 0.0145(8) 0.0049(9) -0.0042(9)
O2 0.0626(15) 0.0225(10) 0.0296(11) 0.0080(9) -0.0176(10) -0.0009(10)
N2 0.0223(11) 0.0161(10) 0.0189(10) 0.0075(8) -0.0035(8) 0.0001(8)
C2 0.0186(12) 0.0202(12) 0.0166(12) 0.0042(9) 0.0008(9) 0.0042(10)
F3 0.0577(13) 0.0173(8) 0.0671(14) 0.0046(8) 0.0123(10) 0.0035(8)
O3 0.0510(14) 0.0361(12) 0.0239(11) 0.0101(9) -0.0119(9) 0.0098(10)
N3 0.0213(11) 0.0170(10) 0.0195(11) 0.0080(8) -0.0044(8) -0.0041(8)
C3 0.0218(13) 0.0158(12) 0.0204(12) 0.0067(10) -0.0004(10) 0.0007(10)
F4 0.0443(11) 0.0248(9) 0.0465(11) 0.0031(8) 0.0160(8) -0.0063(8)
O4 0.0311(11) 0.0174(9) 0.0253(10) 0.0057(7) -0.0025(8) -0.0027(8)
N4 0.0291(12) 0.0198(11) 0.0190(11) 0.0082(9) -0.0043(9) -0.0035(9)
C4 0.0168(12) 0.0181(12) 0.0185(12) 0.0041(9) 0.0018(9) 0.0013(9)
O5 0.0439(13) 0.0239(10) 0.0483(14) 0.0109(10) -0.0132(10) -0.0001(9)
N5 0.0331(13) 0.0272(12) 0.0206(12) 0.0066(9) -0.0032(10) 0.0074(10)
C5 0.0178(12) 0.0213(13) 0.0203(12) 0.0076(10) 0.0029(10) 0.0022(10)
O6 0.0507(15) 0.0392(13) 0.0361(12) 0.0088(10) -0.0194(11) 0.0088(11)
N6 0.0294(12) 0.0253(12) 0.0194(11) 0.0066(9) -0.0029(9) 0.0009(9)
C6 0.0192(13) 0.0263(13) 0.0184(13) 0.0077(10) -0.0021(10) -0.0004(10)
N7 0.0264(12) 0.0214(11) 0.0214(11) 0.0049(9) -0.0044(9) -0.0010(9)
C7 0.0226(13) 0.0237(13) 0.0180(12) 0.0041(10) 0.0007(10) 0.0032(10)
N8 0.0250(12) 0.0203(11) 0.0223(11) 0.0094(9) -0.0024(9) 0.0007(9)
C8 0.0231(13) 0.0233(13) 0.0204(13) 0.0078(10) -0.0005(10) 0.0049(10)
N9 0.0286(12) 0.0171(10) 0.0241(11) 0.0057(9) -0.0037(9) -0.0044(9)
C9 0.0235(14) 0.0310(15) 0.0199(13) 0.0072(11) -0.0020(10) 0.0009(11)
N10 0.0339(14) 0.0269(12) 0.0277(13) 0.0083(10) -0.0049(10) 0.0024(10)
C10 0.0300(15) 0.0274(14) 0.0216(13) 0.0024(11) -0.0023(11) -0.0064(12)
C11 0.0310(15) 0.0239(14) 0.0247(14) 0.0071(11) -0.0023(11) -0.0038(11)
C12 0.0251(14) 0.0348(15) 0.0234(14) 0.0080(12) -0.0010(11) 0.0004(12)
C13 0.0225(13) 0.0230(13) 0.0244(14) 0.0044(10) 0.0047(10) 0.0012(10)
C14 0.0222(13) 0.0223(13) 0.0219(13) 0.0033(10) -0.0005(10) 0.0002(10)
C15 0.0220(13) 0.0210(12) 0.0211(13) 0.0050(10) 0.0021(10) 0.0027(10)
C16 0.0198(13) 0.0225(13) 0.0198(12) 0.0033(10) 0.0028(10) 0.0031(10)
C17 0.0203(13) 0.0193(12) 0.0194(12) 0.0064(10) 0.0020(10) 0.0005(10)
C18 0.0246(14) 0.0220(13) 0.0221(13) 0.0050(10) 0.0008(10) 0.0000(10)
C19 0.0262(14) 0.0244(13) 0.0253(14) 0.0096(11) 0.0021(11) 0.0029(11)
C20 0.0249(14) 0.0306(14) 0.0170(12) 0.0041(11) -0.0030(10) -0.0006(11)
C21 0.0315(15) 0.0256(14) 0.0223(13) 0.0051(11) 0.0005(11) -0.0030(11)
C22 0.0295(15) 0.0241(13) 0.0215(13) 0.0031(11) 0.0025(11) 0.0006(11)

loop_
_atom_type_symbol
_atom_type_description
_atom_type_scat_dispersion_real
_atom_type_scat_dispersion_imag
_atom_type_scat_source
C C 0.0033 0.0016 'International Tables Vol C Tables 4.2.6.8 and 6.1.1.4'
H H 0.0000 0.0000 'International Tables Vol C Tables 4.2.6.8 and 6.1.1.4'
N N 0.0061 0.0033 'International Tables Vol C Tables 4.2.6.8 and 6.1.1.4'
O O 0.0106 0.0060 'International Tables Vol C Tables 4.2.6.8 and 6.1.1.4'
B B 0.0013 0.0007 'International Tables Vol C Tables 4.2.6.8 and 6.1.1.4'
F F 0.0171 0.0103 'International Tables Vol C Tables 4.2.6.8 and 6.1.1.4'

loop_
_geom_angle_atom_site_label_1
_geom_angle_atom_site_label_2
_geom_angle_atom_site_label_3
_geom_angle
C2 N1 N2 108.20(19)
C2 N1 H1N 125.9
N2 N1 H1N 125.9
C2 C1 H1A 109.5
C2 C1 H1B 109.5
H1A C1 H1B 109.5
C2 C1 H1C 109.5
H1A C1 H1C 109.5
H1B C1 H1C 109.5
F3 B1 F1 112.1(3)
F3 B1 F2 109.9(3)
F1 B1 F2 107.4(2)
F3 B1 F4 109.9(2)
F1 B1 F4 109.1(2)
F2 B1 F4 108.2(3)
C4 N2 N1 108.8(2)
C4 N2 H2N 125.6
N1 N2 H2N 125.6
N1 C2 C3 108.9(2)
N1 C2 C1 119.9(2)
C3 C2 C1 131.1(2)
C4 N3 C5 124.6(2)
C4 N3 H3N 117.7
C5 N3 H3N 117.7
C2 C3 C4 105.8(2)
C2 C3 H3 127.1
C4 C3 H3 127.1
C5 N4 C6 128.3(2)
C5 N4 H4N 115.8
C6 N4 H4N 115.8
N2 C4 N3 123.8(2)
N2 C4 C3 108.3(2)
N3 C4 C3 127.9(2)
O2 N5 O3 123.3(2)
O2 N5 C8 118.4(2)
O3 N5 C8 118.2(2)
O1 C5 N4 126.1(2)
O1 C5 N3 122.3(2)
N4 C5 N3 111.6(2)
C13 N6 N7 112.8(2)
C13 N6 H6N 123.6
N7 N6 H6N 123.6
C7 C6 C11 120.1(2)
C7 C6 N4 123.9(2)
C11 C6 N4 116.1(2)
C15 N7 N6 103.5(2)
C15 N7 H7N 128.3
N6 N7 H7N 128.3
C6 C7 C8 117.2(2)
C6 C7 H7 121.4
C8 C7 H7 121.4
C16 N8 C15 128.6(2)
C16 N8 H8N 115.7
C15 N8 H8N 115.7
C9 C8 C7 124.1(2)
C9 C8 N5 118.4(2)
C7 C8 N5 117.5(2)
C16 N9 C17 128.3(2)
C16 N9 H9N 115.9
C17 N9 H9N 115.9
C8 C9 C10 117.6(2)
C8 C9 H9 121.2
C10 C9 H9 121.2
O5 N10 O6 123.4(2)
O5 N10 C19 118.6(2)
O6 N10 C19 118.0(2)
C11 C10 C9 120.3(2)
C11 C10 H10 119.8
C9 C10 H10 119.8
C10 C11 C6 120.7(3)
C10 C11 H11 119.6
C6 C11 H11 119.6
C13 C12 H12C 109.5
C13 C12 H12A 109.5
H12C C12 H12A 109.5
C13 C12 H12B 109.5
H12C C12 H12B 109.5
H12A C12 H12B 109.5
N6 C13 C14 106.6(2)
N6 C13 C12 122.8(2)
C14 C13 C12 130.6(2)
C13 C14 C15 104.7(2)
C13 C14 H14 127.6
C15 C14 H14 127.6
N7 C15 N8 124.3(2)
N7 C15 C14 112.4(2)
N8 C15 C14 123.2(2)
O4 C16 N8 123.3(2)
O4 C16 N9 123.8(2)
N8 C16 N9 112.9(2)
C18 C17 C22 119.8(2)
C18 C17 N9 116.5(2)
C22 C17 N9 123.7(2)
C19 C18 C17 118.6(2)
C19 C18 H18 120.7
C17 C18 H18 120.7
C18 C19 C20 122.6(3)
C18 C19 N10 118.0(2)
C20 C19 N10 119.4(2)
C21 C20 C19 117.4(2)
C21 C20 H20 121.3
C19 C20 H20 121.3
C20 C21 C22 121.8(3)
C20 C21 H21 119.1
C22 C21 H21 119.1
C21 C22 C17 119.6(3)
C21 C22 H22 120.2
C17 C22 H22 120.2

loop_
_geom_bond_atom_site_label_1
_geom_bond_atom_site_label_2
_geom_bond_distance
F1 B1 1.386(4)
O1 C5 1.221(3)
N1 C2 1.338(3)
N1 N2 1.358(3)
N1 H1N 0.8800
C1 C2 1.493(3)
C1 H1A 0.9800
C1 H1B 0.9800
C1 H1C 0.9800
B1 F3 1.370(4)
B1 F2 1.396(4)
B1 F4 1.403(4)
O2 N5 1.219(3)
N2 C4 1.339(3)
N2 H2N 0.8800
C2 C3 1.380(3)
O3 N5 1.223(3)
N3 C4 1.369(3)
N3 C5 1.385(3)
N3 H3N 0.8800
C3 C4 1.387(3)
C3 H3 0.9500
O4 C16 1.237(3)
N4 C5 1.358(3)
N4 C6 1.409(3)
N4 H4N 0.8800
O5 N10 1.227(3)
N5 C8 1.469(3)
O6 N10 1.227(3)
N6 C13 1.343(3)
N6 N7 1.367(3)
N6 H6N 0.8800
C6 C7 1.386(4)
C6 C11 1.397(4)
N7 C15 1.326(3)
N7 H7N 0.8800
C7 C8 1.396(4)
C7 H7 0.9500
N8 C16 1.356(3)
N8 C15 1.388(3)
N8 H8N 0.8800
C8 C9 1.373(4)
N9 C16 1.358(3)
N9 C17 1.415(3)
N9 H9N 0.8800
C9 C10 1.388(4)
C9 H9 0.9500
N10 C19 1.470(4)
C10 C11 1.386(4)
C10 H10 0.9500
C11 H11 0.9500
C12 C13 1.492(4)
C12 H12C 0.9800
C12 H12A 0.9800
C12 H12B 0.9800
C13 C14 1.375(4)
C14 C15 1.400(4)
C14 H14 0.9500
C17 C18 1.387(4)
C17 C22 1.391(4)
C18 C19 1.376(4)
C18 H18 0.9500
C19 C20 1.388(4)
C20 C21 1.370(4)
C20 H20 0.9500
C21 C22 1.379(4)
C21 H21 0.9500
C22 H22 0.9500

loop_
_geom_torsion_atom_site_label_1
_geom_torsion_atom_site_label_2
_geom_torsion_atom_site_label_3
_geom_torsion_atom_site_label_4
_geom_torsion
C2 N1 N2 C4 0.0(3)
N2 N1 C2 C3 0.3(3)
N2 N1 C2 C1 179.7(2)
N1 C2 C3 C4 -0.5(3)
C1 C2 C3 C4 -179.8(3)
N1 N2 C4 N3 179.8(2)
N1 N2 C4 C3 -0.3(3)
C5 N3 C4 N2 1.1(4)
C5 N3 C4 C3 -178.7(3)
C2 C3 C4 N2 0.5(3)
C2 C3 C4 N3 -179.6(2)
C6 N4 C5 O1 -0.4(4)
C6 N4 C5 N3 -179.5(2)
C4 N3 C5 O1 -4.6(4)
C4 N3 C5 N4 174.5(2)
C5 N4 C6 C7 -12.4(4)
C5 N4 C6 C11 168.4(3)
C13 N6 N7 C15 0.3(3)
C11 C6 C7 C8 1.9(4)
N4 C6 C7 C8 -177.3(2)
C6 C7 C8 C9 0.6(4)
C6 C7 C8 N5 -178.1(2)
O2 N5 C8 C9 -171.6(3)
O3 N5 C8 C9 8.0(4)
O2 N5 C8 C7 7.1(4)
O3 N5 C8 C7 -173.3(2)
C7 C8 C9 C10 -2.3(4)
N5 C8 C9 C10 176.3(2)
C8 C9 C10 C11 1.7(4)
C9 C10 C11 C6 0.7(4)
C7 C6 C11 C10 -2.5(4)
N4 C6 C11 C10 176.7(3)
N7 N6 C13 C14 -0.5(3)
N7 N6 C13 C12 178.0(2)
N6 C13 C14 C15 0.5(3)
C12 C13 C14 C15 -177.9(3)
N6 N7 C15 N8 -179.7(2)
N6 N7 C15 C14 0.0(3)
C16 N8 C15 N7 -0.2(4)
C16 N8 C15 C14 -180.0(3)
C13 C14 C15 N7 -0.3(3)
C13 C14 C15 N8 179.4(2)
C15 N8 C16 O4 -4.4(4)
C15 N8 C16 N9 176.1(2)
C17 N9 C16 O4 4.8(4)
C17 N9 C16 N8 -175.7(2)
C16 N9 C17 C18 160.5(3)
C16 N9 C17 C22 -19.7(4)
C22 C17 C18 C19 -0.8(4)
N9 C17 C18 C19 179.0(2)
C17 C18 C19 C20 1.0(4)
C17 C18 C19 N10 -179.7(2)
O5 N10 C19 C18 4.3(4)
O6 N10 C19 C18 -174.8(3)
O5 N10 C19 C20 -176.4(3)
O6 N10 C19 C20 4.4(4)
C18 C19 C20 C21 -0.9(4)
N10 C19 C20 C21 179.8(3)
C19 C20 C21 C22 0.6(4)
C20 C21 C22 C17 -0.5(4)
C18 C17 C22 C21 0.6(4)
N9 C17 C22 C21 -179.2(2)
